data_4509889
loop_
_publ_author_name
'Nath, Naba K.'
'Yasuda, Nobuhiro'
'Rabeh, Wael M.'
'Sahoo, Subash Chandra'
'Naumov, Pan\<ce'

_publ_section_title
;
 Structural Elucidation of the Neuraminidase Inhibitor Zanamivir
 (Relenza): Creeping and Diffusion for Polymorph Separation
;
_journal_issue 2
_journal_name_full 'Crystal Growth &amp; Design'
_journal_page_first 770
_journal_paper_doi 10.1021/cg4016383
_journal_volume 14
_journal_year 2014
_chemical_absolute_configuration syn
_chemical_formula_moiety 'C12 H20 N4 O7, 1.9(H2 O)'
_chemical_formula_sum 'C12 H23.8 N4 O8.9'
_chemical_formula_weight 366.54
_chemical_melting_point ?
_chemical_name_systematic
; 
 ? 
;
_space_group_IT_number 4
_symmetry_cell_setting monoclinic
_symmetry_space_group_name_Hall 'P 2yb'
_symmetry_space_group_name_H-M 'P 1 21 1'
_atom_sites_solution_hydrogens geom
_atom_sites_solution_primary direct
_atom_sites_solution_secondary difmap
_audit_creation_method SHELXL-97
_cell_angle_alpha 90.00
_cell_angle_beta 98.548(7)
_cell_angle_gamma 90.00
_cell_formula_units_Z 2
_cell_length_a 10.5932(19)
_cell_length_b 4.7331(8)
_cell_length_c 17.179(3)
_cell_measurement_reflns_used 6729
_cell_measurement_temperature 220(2)
_cell_measurement_theta_max 21.91
_cell_measurement_theta_min 1.04
_cell_volume 851.8(3)
_computing_cell_refinement PROCESS-AUTO
_computing_data_collection PROCESS-AUTO
_computing_data_reduction PROCESS-AUTO
_computing_structure_refinement 'SHELXL-97 (Sheldrick, 1997)'
_computing_structure_solution 'SHELXS-97 (Sheldrick, 1990)'
_diffrn_ambient_temperature 220(2)
_diffrn_detector_area_resol_mean 10
_diffrn_measured_fraction_theta_full 0.998
_diffrn_measured_fraction_theta_max 0.998
_diffrn_measurement_device_type 'Large cylindrical image-plate camera'
_diffrn_measurement_method 'Oscillation Photograph'
_diffrn_radiation_monochromator Si(311)
_diffrn_radiation_source 'synchrotron radiation SPring-8 BL02B1'
_diffrn_radiation_type Synchrotron
_diffrn_radiation_wavelength 0.61948
_diffrn_reflns_av_R_equivalents 0.0799
_diffrn_reflns_av_sigmaI/netI 0.0756
_diffrn_reflns_limit_h_max 12
_diffrn_reflns_limit_h_min -12
_diffrn_reflns_limit_k_max 5
_diffrn_reflns_limit_k_min -5
_diffrn_reflns_limit_l_max 20
_diffrn_reflns_limit_l_min -20
_diffrn_reflns_number 6729
_diffrn_reflns_theta_full 21.91
_diffrn_reflns_theta_max 21.91
_diffrn_reflns_theta_min 1.04
_exptl_absorpt_coefficient_mu 0.089
_exptl_absorpt_correction_T_max 1.6078
_exptl_absorpt_correction_T_min 0.7847
_exptl_absorpt_correction_type multi-scan
_exptl_absorpt_process_details 'ABSCOR (T.Higashi, 2001)'
_exptl_crystal_colour colorless
_exptl_crystal_density_diffrn 1.429
_exptl_crystal_density_meas ?
_exptl_crystal_density_method 'not measured'
_exptl_crystal_description needle
_exptl_crystal_F_000 390
_exptl_crystal_size_max 0.280
_exptl_crystal_size_mid 0.010
_exptl_crystal_size_min 0.007
_refine_diff_density_max 0.324
_refine_diff_density_min -0.242
_refine_diff_density_rms 0.058
_refine_ls_abs_structure_details 'Flack H D (1983), Acta Cryst. A39, 876-881'
_refine_ls_abs_structure_Flack 2(2)
_refine_ls_extinction_method none
_refine_ls_goodness_of_fit_ref 1.013
_refine_ls_hydrogen_treatment mixed
_refine_ls_matrix_type full
_refine_ls_number_parameters 250
_refine_ls_number_reflns 2987
_refine_ls_number_restraints 5
_refine_ls_restrained_S_all 1.012
_refine_ls_R_factor_all 0.0804
_refine_ls_R_factor_gt 0.0538
_refine_ls_shift/su_max <0.001
_refine_ls_shift/su_mean <0.001
_refine_ls_structure_factor_coef Fsqd
_refine_ls_weighting_details 'calc w=1/[\s^2^(Fo^2^)+(0.0767P)^2^+0.0000P] where P=(Fo^2^+2Fc^2^)/3'
_refine_ls_weighting_scheme calc
_refine_ls_wR_factor_gt 0.1234
_refine_ls_wR_factor_ref 0.1374
_reflns_number_gt 2142
_reflns_number_total 2987
_reflns_threshold_expression >2sigma(I)
_cod_data_source_file cg4016383_si_002.cif
_cod_data_source_block shelxl
_cod_depositor_comments
;
The following automatic conversions were performed:

'_chemical_melting_point' value 'not measured' was changed to '?' -
the value is undefined or not given.

Automatic conversion script
Id: cif_fix_values 2281 2013-09-26 08:29:07Z andrius 

The following automatic conversions were performed:

'_exptl_crystal_density_meas' value 'not measured' was changed to '?'
- the value is perceived as not measured.

Automatic conversion script
Id: cif_fix_values 3008 2015-01-20 13:52:24Z robertas 
;
_cod_original_formula_sum 'C12 H23.80 N4 O8.90'
_cod_database_code 4509889

loop_
_symmetry_equiv_pos_as_xyz
'x, y, z'
'-x, y+1/2, -z'

loop_
_atom_site_label
_atom_site_type_symbol
_atom_site_fract_x
_atom_site_fract_y
_atom_site_fract_z
_atom_site_U_iso_or_equiv
_atom_site_adp_type
_atom_site_occupancy
_atom_site_symmetry_multiplicity
_atom_site_calc_flag
_atom_site_refinement_flags
O1 O 0.8230(2) 0.4246(6) 0.79814(13) 0.0332(6) Uani 1 1 d .
O2 O 0.8812(3) 0.6885(6) 0.65189(15) 0.0353(6) Uani 1 1 d .
H2A H 0.806(4) 0.797(11) 0.654(2) 0.053 Uiso 1 1 d .
O3 O 0.6883(3) 0.0444(6) 0.65590(17) 0.0382(7) Uani 1 1 d .
H3A H 0.658(4) 0.073(11) 0.701(3) 0.057 Uiso 1 1 d .
O4 O 0.5422(3) 0.3662(7) 0.52996(18) 0.0521(8) Uani 1 1 d .
H4A H 0.522(5) 0.165(13) 0.524(3) 0.078 Uiso 1 1 d .
O5 O 0.6474(2) 0.4659(8) 0.88837(16) 0.0548(9) Uani 1 1 d .
O6 O 0.7834(2) 0.4023(6) 0.99809(14) 0.0406(7) Uani 1 1 d .
O7 O 1.2127(3) 0.8135(6) 0.73097(18) 0.0489(7) Uani 1 1 d .
O8 O 1.0347(6) 0.8192(10) 0.5403(3) 0.0917(19) Uani 0.956(10) 1 d PD
H8A H 1.046(8) 0.981(9) 0.522(5) 0.138 Uiso 0.956(10) 1 d PD
H8B H 0.977(6) 0.80(2) 0.568(4) 0.138 Uiso 0.956(10) 1 d PD
O9 O 0.5937(3) -0.0309(8) 0.7930(2) 0.0579(13) Uani 0.950(10) 1 d PD
H9A H 0.611(6) -0.174(9) 0.821(3) 0.087 Uiso 0.950(10) 1 d PD
H9B H 0.615(6) 0.116(8) 0.818(3) 0.087 Uiso 0.950(10) 1 d PD
N1 N 1.1994(3) 0.4476(7) 0.89771(17) 0.0326(7) Uani 1 1 d .
H1 H 1.1845 0.5931 0.9259 0.039 Uiso 1 1 calc R
N2 N 1.3553(3) 0.1742(8) 0.85234(19) 0.0410(8) Uani 1 1 d .
H2B H 1.4356 0.1331 0.8535 0.049 Uiso 1 1 calc R
H2C H 1.2972 0.0768 0.8228 0.049 Uiso 1 1 calc R
N3 N 1.4106(3) 0.5324(8) 0.94041(19) 0.0413(8) Uani 1 1 d .
H3B H 1.4907 0.4900 0.9413 0.050 Uiso 1 1 calc R
H3C H 1.3892 0.6713 0.9690 0.050 Uiso 1 1 calc R
N4 N 1.1291(3) 0.3745(6) 0.72108(16) 0.0299(7) Uani 1 1 d .
H4B H 1.1281 0.2109 0.6979 0.036 Uiso 1 1 calc R
C1 C 0.8635(3) 0.3860(8) 0.87741(19) 0.0311(8) Uani 1 1 d .
C2 C 0.9825(3) 0.3189(8) 0.9068(2) 0.0320(8) Uani 1 1 d .
H2D H 1.0014 0.2816 0.9611 0.038 Uiso 1 1 calc R
C3 C 1.0888(3) 0.2993(8) 0.8580(2) 0.0299(8) Uani 1 1 d .
H3D H 1.1111 0.0981 0.8520 0.036 Uiso 1 1 calc R
C4 C 1.0416(3) 0.4258(8) 0.77608(18) 0.0276(7) Uani 1 1 d .
H4C H 1.0350 0.6329 0.7824 0.033 Uiso 1 1 calc R
C5 C 0.9078(3) 0.3136(8) 0.7483(2) 0.0300(8) Uani 1 1 d .
H5 H 0.9088 0.1049 0.7521 0.036 Uiso 1 1 calc R
C6 C 0.7565(3) 0.4261(9) 0.9254(2) 0.0339(8) Uani 1 1 d .
C7 C 1.3214(3) 0.3860(9) 0.8957(2) 0.0327(8) Uani 1 1 d .
C8 C 1.2124(4) 0.5719(9) 0.7044(2) 0.0370(9) Uani 1 1 d .
C9 C 1.3039(5) 0.4781(11) 0.6509(3) 0.0615(13) Uani 1 1 d .
H9C H 1.2656 0.5059 0.5966 0.092 Uiso 1 1 calc R
H9D H 1.3236 0.2795 0.6599 0.092 Uiso 1 1 calc R
H9E H 1.3818 0.5881 0.6617 0.092 Uiso 1 1 calc R
C10 C 0.8560(3) 0.3994(8) 0.66393(19) 0.0289(8) Uani 1 1 d .
H10 H 0.9040 0.2898 0.6289 0.035 Uiso 1 1 calc R
C11 C 0.7146(3) 0.3302(8) 0.6397(2) 0.0310(8) Uani 1 1 d .
H11 H 0.6634 0.4536 0.6695 0.037 Uiso 1 1 calc R
C12 C 0.6753(3) 0.3827(9) 0.55264(19) 0.0377(9) Uani 1 1 d .
H12A H 0.7049 0.5705 0.5394 0.045 Uiso 1 1 calc R
H12B H 0.7170 0.2431 0.5228 0.045 Uiso 1 1 calc R

loop_
_atom_site_aniso_label
_atom_site_aniso_U_11
_atom_site_aniso_U_22
_atom_site_aniso_U_33
_atom_site_aniso_U_23
_atom_site_aniso_U_13
_atom_site_aniso_U_12
O1 0.0255(12) 0.0455(16) 0.0271(12) 0.0017(12) -0.0006(9) 0.0041(12)
O2 0.0381(15) 0.0265(13) 0.0398(14) 0.0016(11) 0.0014(12) -0.0002(12)
O3 0.0365(15) 0.0259(13) 0.0503(16) 0.0010(13) -0.0002(13) -0.0009(12)
O4 0.0468(17) 0.0392(17) 0.0602(18) -0.0029(15) -0.0256(14) 0.0018(14)
O5 0.0258(14) 0.095(3) 0.0430(16) -0.0013(17) 0.0022(12) 0.0072(16)
O6 0.0415(15) 0.0459(17) 0.0355(14) 0.0044(13) 0.0095(11) 0.0043(14)
O7 0.0541(18) 0.0294(15) 0.0637(18) -0.0001(15) 0.0102(14) -0.0032(14)
O8 0.131(4) 0.064(3) 0.097(4) -0.001(3) 0.070(3) 0.000(3)
O9 0.051(2) 0.055(2) 0.068(3) 0.0096(19) 0.0101(17) 0.0030(18)
N1 0.0281(15) 0.0374(17) 0.0307(14) -0.0023(14) -0.0012(12) 0.0025(15)
N2 0.0287(17) 0.044(2) 0.049(2) -0.0058(17) 0.0036(15) 0.0098(16)
N3 0.0227(16) 0.054(2) 0.0452(18) -0.0016(17) -0.0022(14) 0.0014(15)
N4 0.0307(15) 0.0260(16) 0.0325(15) -0.0022(13) 0.0030(12) 0.0043(13)
C1 0.0286(17) 0.034(2) 0.0296(17) 0.0009(17) 0.0004(14) -0.0026(16)
C2 0.0323(19) 0.036(2) 0.0275(18) 0.0013(16) 0.0023(15) -0.0033(17)
C3 0.0223(18) 0.0313(18) 0.0336(18) 0.0032(16) -0.0046(15) 0.0007(16)
C4 0.0288(17) 0.0235(17) 0.0299(17) -0.0001(15) 0.0024(14) 0.0059(16)
C5 0.0314(19) 0.0295(18) 0.0295(17) -0.0017(16) 0.0055(15) 0.0015(16)
C6 0.0299(19) 0.040(2) 0.0317(19) -0.0011(18) 0.0056(15) 0.0013(19)
C7 0.0212(17) 0.043(2) 0.0319(18) 0.0127(17) -0.0019(14) 0.0059(17)
C8 0.038(2) 0.035(2) 0.038(2) 0.0076(19) 0.0074(18) 0.0041(18)
C9 0.067(3) 0.055(3) 0.069(3) 0.012(2) 0.032(2) 0.003(3)
C10 0.0330(18) 0.0247(18) 0.0282(16) -0.0021(15) 0.0023(14) 0.0020(16)
C11 0.0329(19) 0.0242(17) 0.0335(19) -0.0008(16) -0.0030(15) 0.0009(16)
C12 0.039(2) 0.039(2) 0.0302(18) 0.0017(18) -0.0105(16) -0.0011(19)

loop_
_atom_type_symbol
_atom_type_description
_atom_type_scat_dispersion_real
_atom_type_scat_dispersion_imag
_atom_type_scat_source
C C -0.0020 0.0012 'International Tables Vol C Tables 4.2.6.8 and 6.1.1.4'
H H 0.0000 0.0000 'International Tables Vol C Tables 4.2.6.8 and 6.1.1.4'
N N -0.0030 0.0024 'International Tables Vol C Tables 4.2.6.8 and 6.1.1.4'
O O -0.0041 0.0045 'International Tables Vol C Tables 4.2.6.8 and 6.1.1.4'

loop_
_geom_angle_atom_site_label_1
_geom_angle_atom_site_label_2
_geom_angle_atom_site_label_3
_geom_angle
C1 O1 C5 114.3(3)
C10 O2 H2A 110(3)
C11 O3 H3A 98(4)
C12 O4 H4A 106(3)
H8A O8 H8B 117(10)
H9A O9 H9B 111(6)
C7 N1 C3 127.1(3)
C7 N1 H1 116.4
C3 N1 H1 116.4
C7 N2 H2B 120.0
C7 N2 H2C 120.0
H2B N2 H2C 120.0
C7 N3 H3B 120.0
C7 N3 H3C 120.0
H3B N3 H3C 120.0
C8 N4 C4 122.0(3)
C8 N4 H4B 119.0
C4 N4 H4B 119.0
C2 C1 O1 123.2(3)
C2 C1 C6 124.8(3)
O1 C1 C6 111.9(3)
C1 C2 C3 123.4(3)
C1 C2 H2D 118.3
C3 C2 H2D 118.3
N1 C3 C2 109.2(3)
N1 C3 C4 111.8(3)
C2 C3 C4 108.5(3)
N1 C3 H3D 109.1
C2 C3 H3D 109.1
C4 C3 H3D 109.1
N4 C4 C5 113.3(3)
N4 C4 C3 112.4(3)
C5 C4 C3 108.2(3)
N4 C4 H4C 107.6
C5 C4 H4C 107.6
C3 C4 H4C 107.6
O1 C5 C4 108.8(3)
O1 C5 C10 107.6(3)
C4 C5 C10 113.1(3)
O1 C5 H5 109.1
C4 C5 H5 109.1
C10 C5 H5 109.1
O6 C6 O5 125.5(3)
O6 C6 C1 117.3(3)
O5 C6 C1 117.1(3)
N3 C7 N2 119.4(3)
N3 C7 N1 118.9(4)
N2 C7 N1 121.6(3)
O7 C8 N4 122.1(4)
O7 C8 C9 122.4(4)
N4 C8 C9 115.4(4)
C8 C9 H9C 109.5
C8 C9 H9D 109.5
H9C C9 H9D 109.5
C8 C9 H9E 109.5
H9C C9 H9E 109.5
H9D C9 H9E 109.5
O2 C10 C5 110.3(3)
O2 C10 C11 111.4(3)
C5 C10 C11 113.6(3)
O2 C10 H10 107.0
C5 C10 H10 107.0
C11 C10 H10 107.0
O3 C11 C12 108.5(3)
O3 C11 C10 111.4(3)
C12 C11 C10 110.3(3)
O3 C11 H11 108.9
C12 C11 H11 108.9
C10 C11 H11 108.9
O4 C12 C11 112.4(3)
O4 C12 H12A 109.1
C11 C12 H12A 109.1
O4 C12 H12B 109.1
C11 C12 H12B 109.1
H12A C12 H12B 107.9

loop_
_geom_bond_atom_site_label_1
_geom_bond_atom_site_label_2
_geom_bond_distance
O1 C1 1.378(4)
O1 C5 1.431(4)
O2 C10 1.415(4)
O2 H2A 0.95(5)
O3 C11 1.417(5)
O3 H3A 0.89(5)
O4 C12 1.409(5)
O4 H4A 0.98(6)
O5 C6 1.247(4)
O6 C6 1.245(4)
O7 C8 1.231(5)
O8 H8A 0.84(2)
O8 H8B 0.83(2)
O9 H9A 0.83(2)
O9 H9B 0.83(2)
N1 C7 1.330(4)
N1 C3 1.447(5)
N1 H1 0.8700
N2 C7 1.330(5)
N2 H2B 0.8700
N2 H2C 0.8700
N3 C7 1.321(5)
N3 H3B 0.8700
N3 H3C 0.8700
N4 C8 1.345(5)
N4 C4 1.439(4)
N4 H4B 0.8700
C1 C2 1.325(5)
C1 C6 1.509(5)
C2 C3 1.504(5)
C2 H2D 0.9400
C3 C4 1.543(5)
C3 H3D 0.9900
C4 C5 1.522(5)
C4 H4C 0.9900
C5 C10 1.526(5)
C5 H5 0.9900
C8 C9 1.499(6)
C9 H9C 0.9700
C9 H9D 0.9700
C9 H9E 0.9700
C10 C11 1.530(5)
C10 H10 0.9900
C11 C12 1.513(5)
C11 H11 0.9900
C12 H12A 0.9800
C12 H12B 0.9800

loop_
_geom_hbond_atom_site_label_D
_geom_hbond_atom_site_label_H
_geom_hbond_atom_site_label_A
_geom_hbond_distance_DH
_geom_hbond_distance_HA
_geom_hbond_distance_DA
_geom_hbond_angle_DHA
_geom_hbond_site_symmetry_A
N1 H1 O6 0.87 1.96 2.788(4) 159.3 2_757
N2 H2B O9 0.87 2.24 3.020(5) 149.7 1_655
N2 H2C O7 0.87 2.10 2.934(4) 159.6 1_545
N3 H3B O5 0.87 2.01 2.803(4) 151.0 1_655
N3 H3C O6 0.87 2.27 3.008(4) 142.2 2_757
N4 H4B O7 0.87 2.12 2.796(4) 133.6 1_545
O2 H2A O3 0.95(5) 1.71(5) 2.657(4) 169(4) 1_565
O3 H3A O9 0.89(5) 1.88(5) 2.717(5) 156(5) .
O4 H4A O4 0.98(6) 1.77(6) 2.681(2) 153(5) 2_646
O8 H8A O8 0.84(2) 2.04(5) 2.785(6) 147(8) 2_756
O8 H8B O2 0.83(2) 1.96(4) 2.762(5) 162(9) .
O9 H9A O5 0.83(2) 2.07(2) 2.899(5) 177(7) 1_545
O9 H9B O5 0.83(2) 2.05(2) 2.874(5) 172(7) .

loop_
_geom_torsion_atom_site_label_1
_geom_torsion_atom_site_label_2
_geom_torsion_atom_site_label_3
_geom_torsion_atom_site_label_4
_geom_torsion
C5 O1 C1 C2 16.2(5)
C5 O1 C1 C6 -163.1(3)
O1 C1 C2 C3 4.9(6)
C6 C1 C2 C3 -175.8(3)
C7 N1 C3 C2 148.3(4)
C7 N1 C3 C4 -91.7(4)
C1 C2 C3 N1 133.3(4)
C1 C2 C3 C4 11.2(5)
C8 N4 C4 C5 137.6(3)
C8 N4 C4 C3 -99.4(4)
N1 C3 C4 N4 69.1(4)
C2 C3 C4 N4 -170.4(3)
N1 C3 C4 C5 -165.1(3)
C2 C3 C4 C5 -44.6(4)
C1 O1 C5 C4 -51.6(4)
C1 O1 C5 C10 -174.4(3)
N4 C4 C5 O1 -168.1(3)
C3 C4 C5 O1 66.6(3)
N4 C4 C5 C10 -48.7(4)
C3 C4 C5 C10 -174.0(3)
C2 C1 C6 O6 2.2(6)
O1 C1 C6 O6 -178.4(3)
C2 C1 C6 O5 -174.2(4)
O1 C1 C6 O5 5.1(5)
C3 N1 C7 N3 -175.0(3)
C3 N1 C7 N2 2.3(6)
C4 N4 C8 O7 -5.1(6)
C4 N4 C8 C9 175.3(3)
O1 C5 C10 O2 75.5(4)
C4 C5 C10 O2 -44.6(4)
O1 C5 C10 C11 -50.4(4)
C4 C5 C10 C11 -170.6(3)
O2 C10 C11 O3 -176.7(3)
C5 C10 C11 O3 -51.4(4)
O2 C10 C11 C12 62.7(4)
C5 C10 C11 C12 -171.9(3)
O3 C11 C12 O4 67.4(4)
C10 C11 C12 O4 -170.4(3)
